data_1539579
loop_
_publ_author_name
'von Schnering, H.G.'
'Hartweg, U.'
'Hartweg, M.'
'Hoenle, W.'

_publ_section_title
;
 K4 P3, eine Verbindung mit dem Radikalanion (P3)4-.
;
_journal_name_full 'Angewandte Chemie (German Edition)'
_journal_page_first 98
_journal_page_last 99
_journal_volume 101
_journal_year 1989
_chemical_formula_sum 'K4 P3'
_space_group_IT_number 63
_symmetry_space_group_name_Hall '-C 2c 2'
_symmetry_space_group_name_H-M 'C m c m'
_cell_angle_alpha 90
_cell_angle_beta 90
_cell_angle_gamma 90
_cell_formula_units_Z 4
_cell_length_a 5.049
_cell_length_b 11.197
_cell_length_c 14.788
_cell_volume 836.020
_citation_journal_id_ASTM ANCEAD
_cod_data_source_file vonSchnering_ANCEAD_1989_975.cif
_cod_data_source_block K4P3
_cod_original_cell_volume 836.0196
_cod_database_code 1539579

loop_
_symmetry_equiv_pos_as_xyz
x,y,z
-x,-y,z+1/2
x,-y,-z
-x,y,-z+1/2
-x,-y,-z
x,y,-z-1/2
-x,y,z
x,-y,z-1/2
x+1/2,y+1/2,z
-x+1/2,-y+1/2,z+1/2
x+1/2,-y+1/2,-z
-x+1/2,y+1/2,-z+1/2
-x+1/2,-y+1/2,-z
x+1/2,y+1/2,-z-1/2
-x+1/2,y+1/2,z
x+1/2,-y+1/2,z-1/2

loop_
_atom_site_label
_atom_site_type_symbol
_atom_site_fract_x
_atom_site_fract_y
_atom_site_fract_z
_atom_site_occupancy
_atom_site_U_iso_or_equiv
K2 K 0 0.4805 0.25 1 0.0
K3 K 0 0.1922 0.38963 1 0.0
P2 P 0 0.8847 0.12343 1 0.0
K1 K 0 0.5 0.5 1 0.0
P1 P 0 0.7844 0.25 1 0.0
